data_7044033
loop_
_publ_author_name
'Matsuda, Masaki'
'Iwamura, Sayaka'
'Hamada, Yumi'
'Ohishi, Hiroko'
'Nishi, Miki'
'Nogami, Yoshio'
'Ikeda, Mitsuo'
'Kanda, Akinori'
'Funasako, Yusuke'
'Mochida, Tomoyuki'
'Nakao, Akiko'
'Hanasaki, Noriaki'

_publ_section_title
;
 A new strategy for inducing dipole moments in charge-transfer complexes:
 introduction of asymmetry into axially ligated iron phthalocyanines
;
_journal_name_full 'Dalton Trans.'
_journal_paper_doi 10.1039/C7DT02605F
_journal_year 2017
_chemical_formula_sum 'C88 H52 Br2 Cl2 Fe2 N16 P'
_chemical_formula_weight 1706.84
_space_group_crystal_system tetragonal
_space_group_IT_number 86
_space_group_name_Hall '-P 4bc'
_space_group_name_H-M_alt 'P 42/n'
_symmetry_space_group_name_Hall '-P 4bc'
_symmetry_space_group_name_H-M 'P 42/n :2'
_atom_sites_solution_hydrogens geom
_audit_update_record
;
2017-06-27 deposited with the CCDC.
2017-08-11 downloaded from the CCDC.
;
_cell_angle_alpha 90
_cell_angle_beta 90
_cell_angle_gamma 90
_cell_formula_units_Z 2
_cell_length_a 21.551(13)
_cell_length_b 21.551
_cell_length_c 7.586(5)
_cell_measurement_reflns_used 5182
_cell_measurement_temperature 273.(2)
_cell_measurement_theta_max 26.6662
_cell_measurement_theta_min 2.6746
_cell_volume 3523(3)
_computing_cell_refinement 'Bruker SAINT'
_computing_data_collection 'Bruker APEX2'
_computing_data_reduction 'Bruker SAINT'
_computing_molecular_graphics 'shelXle (C.B. Huebschle, rev 786)'
_computing_publication_material 'Bruker SHELXTL'
_computing_structure_refinement 'SHELXL-2014/7 (Sheldrick, 2014)'
_computing_structure_solution 'XT, VERSION 2014/5'
_diffrn_ambient_temperature 273.(2)
_diffrn_detector_area_resol_mean 8.3333
_diffrn_measured_fraction_theta_full 0.995
_diffrn_measured_fraction_theta_max 0.995
_diffrn_measurement_device_type 'Bruker APEXII CCD area detector'
_diffrn_measurement_method 'phi an_diffrn_radiation_type'
_diffrn_radiation_monochromator 'Bruker Helios multilayer confocal mirror'
_diffrn_radiation_type MoK\a
_diffrn_radiation_wavelength 0.71073
_diffrn_reflns_av_R_equivalents 0.0324
_diffrn_reflns_av_unetI/netI 0.0254
_diffrn_reflns_limit_h_max 26
_diffrn_reflns_limit_h_min -22
_diffrn_reflns_limit_k_max 25
_diffrn_reflns_limit_k_min -26
_diffrn_reflns_limit_l_max 9
_diffrn_reflns_limit_l_min -9
_diffrn_reflns_number 17162
_diffrn_reflns_theta_full 25.68
_diffrn_reflns_theta_max 25.68
_diffrn_reflns_theta_min 1.89
_exptl_absorpt_coefficient_mu 1.709
_exptl_absorpt_correction_T_max 0.87
_exptl_absorpt_correction_T_min 0.75
_exptl_absorpt_correction_type multi-scan
_exptl_absorpt_process_details
;
SADABS-2016/2 - Bruker AXS area detector scaling and absorption correction
;
_exptl_crystal_colour black
_exptl_crystal_density_diffrn 1.609
_exptl_crystal_density_method 'not measured'
_exptl_crystal_description needle
_exptl_crystal_F_000 1726
_exptl_crystal_size_max 0.695
_exptl_crystal_size_mid 0.091
_exptl_crystal_size_min 0.081
_refine_diff_density_max 0.334
_refine_diff_density_min -0.766
_refine_ls_extinction_method none
_refine_ls_goodness_of_fit_ref 0.974
_refine_ls_hydrogen_treatment constr
_refine_ls_matrix_type full
_refine_ls_number_parameters 261
_refine_ls_number_reflns 3336
_refine_ls_number_restraints 0
_refine_ls_restrained_S_all 0.974
_refine_ls_R_factor_all 0.0437
_refine_ls_R_factor_gt 0.0337
_refine_ls_shift/su_max 0.000
_refine_ls_shift/su_mean 0.000
_refine_ls_structure_factor_coef Fsqd
_refine_ls_weighting_details 'w=1/[\s^2^(Fo^2^)+(0.0611P)^2^+2.0223P] where P=(Fo^2^+2Fc^2^)/3'
_refine_ls_weighting_scheme calc
_refine_ls_wR_factor_gt 0.0924
_refine_ls_wR_factor_ref 0.0981
_reflns_number_gt 2762
_reflns_number_total 3336
_reflns_threshold_expression 'I > 2\s(I)'
_cod_data_source_file c7dt02605f1.cif
_cod_data_source_block TPPFePcClBr2
_cod_depositor_comments
;
The following automatic conversions were performed:

'_exptl_absorpt_correction_type' value 'Multi-Scan' changed to
'multi-scan' according to
/home/data/users/saulius/crontab/automatic-downloads/rss-feeds/RSC/lib/dictionaries/cif_core.dic
dictionary named 'cif_core.dic' version 2.4.2 from 2011-04-26.

Automatic conversion script
Id: cif_fix_values 4973 2017-02-22 13:04:09Z antanas 
;
_cod_original_cell_volume 3523.(5)
_cod_database_code 7044033

loop_
_space_group_symop_operation_xyz
'x, y, z'
'-x+1/2, -y+1/2, z'
'-y, x+1/2, z+1/2'
'y+1/2, -x, z+1/2'
'-x, -y, -z'
'x-1/2, y-1/2, -z'
'y, -x-1/2, -z-1/2'
'-y-1/2, x, -z-1/2'

loop_
_atom_site_type_symbol
_atom_site_label
_atom_site_fract_x
_atom_site_fract_y
_atom_site_fract_z
_atom_site_U_iso_or_equiv
_atom_site_adp_type
_atom_site_calc_flag
_atom_site_refinement_flags_adp
_atom_site_refinement_flags_occupancy
_atom_site_refinement_flags_posn
_atom_site_occupancy
Br Br1 0.9057(2) 0.55720(18) -0.0918(6) 0.0293(5) Uani d . P . 0.5
Fe Fe1 1.0 0.5 0 0.02685(15) Uani d . P S 1
Cl Cl1 0.9126(5) 0.5472(5) -0.1012(17) 0.0296(11) Uani d . P . 0.5
P P1 0.75 0.75 0.75 0.0325(3) Uani d T P S 1
N N1 0.98777(9) 0.43229(9) -0.1656(3) 0.0289(4) Uani d . . . 1
N N2 0.92323(9) 0.36366(9) 0.0086(3) 0.0315(5) Uani d . . . 1
N N3 0.94834(9) 0.45715(9) 0.1707(3) 0.0287(4) Uani d . . . 1
N N4 0.94416(9) 0.53463(9) 0.4022(3) 0.0305(5) Uani d . . . 1
C C1 0.95615(11) 0.37847(11) -0.1326(3) 0.0287(5) Uani d . . . 1
C C2 0.91946(11) 0.40153(11) 0.1459(3) 0.0279(5) Uani d . . . 1
C C3 0.87996(11) 0.38773(11) 0.2977(3) 0.0283(5) Uani d . . . 1
C C4 0.84230(11) 0.33770(11) 0.3392(4) 0.0336(6) Uani d . . . 1
H H4 0.8383 0.3041 0.2631 0.04 Uiso calc U . R 1
C C5 0.81085(12) 0.33956(13) 0.4981(4) 0.0393(6) Uani d . . . 1
H H5 0.7856 0.3064 0.5301 0.047 Uiso calc U . R 1
C C6 0.81632(13) 0.39020(13) 0.6112(4) 0.0410(7) Uani d . . . 1
H H6 0.7945 0.3902 0.717 0.049 Uiso calc U . R 1
C C7 0.85334(12) 0.44051(12) 0.5698(4) 0.0346(6) Uani d . . . 1
H H7 0.8565 0.4745 0.6447 0.041 Uiso calc U . R 1
C C8 0.88545(11) 0.43808(11) 0.4120(3) 0.0283(5) Uani d . . . 1
C C9 0.92895(11) 0.48094(11) 0.3289(3) 0.0279(5) Uani d . . . 1
C C10 0.98253(11) 0.57387(11) 0.3243(3) 0.0275(5) Uani d . . . 1
C C11 0.99638(11) 0.63491(11) 0.3993(3) 0.0289(5) Uani d . . . 1
C C12 0.97725(12) 0.66391(12) 0.5527(4) 0.0345(6) Uani d . . . 1
H H12 0.952 0.6438 0.634 0.041 Uiso calc U . R 1
C C13 0.99731(13) 0.72421(13) 0.5798(4) 0.0394(6) Uani d . . . 1
H H13 0.9852 0.745 0.6816 0.047 Uiso calc U . R 1
C C14 1.03502(13) 0.75436(12) 0.4589(4) 0.0378(6) Uani d . . . 1
H H14 1.0472 0.7951 0.4805 0.045 Uiso calc U . R 1
C C15 1.05488(12) 0.72490(11) 0.3065(3) 0.0342(6) Uani d . . . 1
H H15 1.0808 0.7447 0.2263 0.041 Uiso calc U . R 1
C C16 1.03458(11) 0.66484(11) 0.2786(3) 0.0294(5) Uani d . . . 1
C C17 0.76474(12) 0.68550(12) 0.6068(4) 0.0362(6) Uani d . . . 1
C C18 0.81241(14) 0.69113(14) 0.4833(4) 0.0481(7) Uani d . . . 1
H H18 0.8369 0.7266 0.4818 0.058 Uiso calc U . R 1
C C19 0.82340(16) 0.64418(16) 0.3633(4) 0.0575(9) Uani d . . . 1
H H19 0.8552 0.648 0.2811 0.069 Uiso calc U . R 1
C C20 0.78694(18) 0.59173(16) 0.3662(5) 0.0622(9) Uani d . . . 1
H H20 0.7946 0.5599 0.2865 0.075 Uiso calc U . R 1
C C21 0.73941(19) 0.58593(15) 0.4856(5) 0.0656(10) Uani d . . . 1
H H21 0.7151 0.5503 0.4863 0.079 Uiso calc U . R 1
C C22 0.72750(16) 0.63340(14) 0.6058(4) 0.0503(8) Uani d . . . 1
H H22 0.6947 0.63 0.6849 0.06 Uiso calc U . R 1

loop_
_atom_site_aniso_label
_atom_site_aniso_U_11
_atom_site_aniso_U_22
_atom_site_aniso_U_33
_atom_site_aniso_U_12
_atom_site_aniso_U_13
_atom_site_aniso_U_23
Br1 0.0318(11) 0.0242(12) 0.0318(5) 0.0039(8) 0.0021(6) -0.0032(8)
Fe1 0.0300(3) 0.0252(3) 0.0253(3) -0.00381(19) 0.0050(2) -0.00401(19)
Cl1 0.0274(18) 0.021(2) 0.0409(19) 0.0105(13) -0.0022(13) -0.0055(15)
P1 0.0297(4) 0.0297(4) 0.0380(8) 0 0 0
N1 0.0300(11) 0.0269(10) 0.0298(11) -0.0011(8) 0.0029(9) -0.0048(9)
N2 0.0337(11) 0.0297(11) 0.0312(12) -0.0028(9) 0.0064(9) -0.0037(9)
N3 0.0300(10) 0.0287(10) 0.0273(11) -0.0022(8) 0.0044(9) -0.0018(9)
N4 0.0312(11) 0.0303(11) 0.0301(12) -0.0029(9) 0.0052(9) -0.0035(9)
C1 0.0281(12) 0.0277(12) 0.0302(13) -0.0020(9) 0.0012(10) -0.0039(10)
C2 0.0290(12) 0.0276(12) 0.0270(13) 0.0006(9) 0.0018(10) -0.0021(10)
C3 0.0274(12) 0.0290(12) 0.0285(13) 0.0020(9) 0.0028(10) -0.0014(10)
C4 0.0342(13) 0.0269(12) 0.0399(15) -0.0009(10) 0.0046(11) -0.0036(11)
C5 0.0370(14) 0.0368(14) 0.0441(17) -0.0066(11) 0.0122(12) 0.0025(12)
C6 0.0379(15) 0.0496(17) 0.0355(15) -0.0033(12) 0.0135(12) -0.0013(12)
C7 0.0337(14) 0.0371(14) 0.0329(14) -0.0017(11) 0.0058(11) -0.0050(11)
C8 0.0275(12) 0.0291(12) 0.0284(13) 0.0006(10) 0.0029(10) -0.0008(10)
C9 0.0286(12) 0.0273(12) 0.0276(13) 0.0002(9) 0.0013(10) -0.0002(10)
C10 0.0293(12) 0.0270(12) 0.0261(12) 0.0009(9) 0.0006(10) -0.0033(10)
C11 0.0276(12) 0.0279(12) 0.0311(14) 0.0004(10) -0.0010(10) -0.0031(10)
C12 0.0355(14) 0.0353(14) 0.0328(14) -0.0017(11) 0.0049(11) -0.0056(11)
C13 0.0430(16) 0.0403(15) 0.0350(15) -0.0003(12) 0.0036(12) -0.0135(12)
C14 0.0452(16) 0.0281(13) 0.0401(15) -0.0055(11) -0.0002(12) -0.0078(11)
C15 0.0369(14) 0.0306(13) 0.0351(14) -0.0051(11) 0.0031(11) -0.0041(11)
C16 0.0289(12) 0.0310(12) 0.0282(13) -0.0004(10) -0.0010(10) -0.0035(10)
C17 0.0390(15) 0.0311(13) 0.0386(15) 0.0022(11) -0.0040(12) -0.0017(11)
C18 0.0431(16) 0.0471(17) 0.054(2) -0.0012(13) 0.0034(14) -0.0099(14)
C19 0.0527(19) 0.069(2) 0.051(2) 0.0097(16) 0.0047(15) -0.0100(17)
C20 0.088(3) 0.0476(19) 0.051(2) 0.0119(18) -0.0082(19) -0.0149(16)
C21 0.099(3) 0.0404(18) 0.057(2) -0.0152(18) -0.006(2) -0.0063(16)
C22 0.066(2) 0.0413(16) 0.0435(18) -0.0112(15) 0.0015(15) 0.0004(13)

loop_
_atom_type_symbol
_atom_type_description
_atom_type_scat_dispersion_real
_atom_type_scat_dispersion_imag
_atom_type_scat_source
C C 0.0033 0.0016 'International Tables Vol C Tables 4.2.6.8 and 6.1.1.4'
H H 0.0000 0.0000 'International Tables Vol C Tables 4.2.6.8 and 6.1.1.4'
Br Br -0.2901 2.4595 'International Tables Vol C Tables 4.2.6.8 and 6.1.1.4'
Cl Cl 0.1484 0.1585 'International Tables Vol C Tables 4.2.6.8 and 6.1.1.4'
Fe Fe 0.3463 0.8444 'International Tables Vol C Tables 4.2.6.8 and 6.1.1.4'
N N 0.0061 0.0033 'International Tables Vol C Tables 4.2.6.8 and 6.1.1.4'
P P 0.1023 0.0942 'International Tables Vol C Tables 4.2.6.8 and 6.1.1.4'

loop_
_geom_angle_atom_site_label_1
_geom_angle_atom_site_label_2
_geom_angle_atom_site_label_3
_geom_angle_site_symmetry_1
_geom_angle_site_symmetry_3
_geom_angle
N3 Fe1 N3 . 5_765 180.0
N3 Fe1 N1 . . 89.78(9)
N3 Fe1 N1 5_765 . 90.22(9)
N3 Fe1 N1 . 5_765 90.22(9)
N3 Fe1 N1 5_765 5_765 89.78(9)
N1 Fe1 N1 . 5_765 180.0
N3 Fe1 Cl1 . . 87.9(3)
N3 Fe1 Cl1 5_765 . 92.1(3)
N1 Fe1 Cl1 . . 90.3(3)
N1 Fe1 Cl1 5_765 . 89.7(3)
N3 Fe1 Cl1 . 5_765 92.1(3)
N3 Fe1 Cl1 5_765 5_765 87.9(3)
N1 Fe1 Cl1 . 5_765 89.7(3)
N1 Fe1 Cl1 5_765 5_765 90.3(3)
Cl1 Fe1 Cl1 . 5_765 180.0(4)
N3 Fe1 Br1 . 5_765 92.66(13)
N3 Fe1 Br1 5_765 5_765 87.34(13)
N1 Fe1 Br1 . 5_765 85.37(13)
N1 Fe1 Br1 5_765 5_765 94.63(13)
Cl1 Fe1 Br1 . 5_765 175.6(4)
Cl1 Fe1 Br1 5_765 5_765 4.4(4)
N3 Fe1 Br1 . . 87.34(13)
N3 Fe1 Br1 5_765 . 92.66(13)
N1 Fe1 Br1 . . 94.63(13)
N1 Fe1 Br1 5_765 . 85.37(13)
Cl1 Fe1 Br1 . . 4.4(4)
Cl1 Fe1 Br1 5_765 . 175.6(4)
Br1 Fe1 Br1 5_765 . 180.0
C17 P1 C17 . 8_757 111.55(9)
C17 P1 C17 . 7_577 111.55(9)
C17 P1 C17 8_757 7_577 105.38(18)
C17 P1 C17 . 2_665 105.38(17)
C17 P1 C17 8_757 2_665 111.55(9)
C17 P1 C17 7_577 2_665 111.55(9)
C1 N1 C10 . 5_765 108.14(19)
C1 N1 Fe1 . . 125.86(17)
C10 N1 Fe1 5_765 . 125.27(16)
C1 N2 C2 . . 121.3(2)
C2 N3 C9 . . 108.10(19)
C2 N3 Fe1 . . 126.00(16)
C9 N3 Fe1 . . 125.52(16)
C10 N4 C9 . . 121.7(2)
N2 C1 N1 . . 128.3(2)
N2 C1 C16 . 5_765 122.2(2)
N1 C1 C16 . 5_765 109.5(2)
N2 C2 N3 . . 128.4(2)
N2 C2 C3 . . 122.0(2)
N3 C2 C3 . . 109.6(2)
C4 C3 C8 . . 120.9(2)
C4 C3 C2 . . 132.7(2)
C8 C3 C2 . . 106.4(2)
C5 C4 C3 . . 117.6(2)
C5 C4 H4 . . 121.2
C3 C4 H4 . . 121.2
C4 C5 C6 . . 121.2(2)
C4 C5 H5 . . 119.4
C6 C5 H5 . . 119.4
C7 C6 C5 . . 121.6(2)
C7 C6 H6 . . 119.2
C5 C6 H6 . . 119.2
C6 C7 C8 . . 117.1(2)
C6 C7 H7 . . 121.5
C8 C7 H7 . . 121.5
C7 C8 C3 . . 121.7(2)
C7 C8 C9 . . 132.2(2)
C3 C8 C9 . . 106.2(2)
N4 C9 N3 . . 128.2(2)
N4 C9 C8 . . 122.0(2)
N3 C9 C8 . . 109.7(2)
N4 C10 N1 . 5_765 128.5(2)
N4 C10 C11 . . 121.9(2)
N1 C10 C11 5_765 . 109.5(2)
C12 C11 C16 . . 121.4(2)
C12 C11 C10 . . 132.2(2)
C16 C11 C10 . . 106.4(2)
C11 C12 C13 . . 117.1(3)
C11 C12 H12 . . 121.4
C13 C12 H12 . . 121.4
C12 C13 C14 . . 121.6(2)
C12 C13 H13 . . 119.2
C14 C13 H13 . . 119.2
C15 C14 C13 . . 121.2(2)
C15 C14 H14 . . 119.4
C13 C14 H14 . . 119.4
C16 C15 C14 . . 117.3(2)
C16 C15 H15 . . 121.4
C14 C15 H15 . . 121.4
C15 C16 C11 . . 121.4(2)
C15 C16 C1 . 5_765 132.1(2)
C11 C16 C1 . 5_765 106.5(2)
C22 C17 C18 . . 119.7(3)
C22 C17 P1 . . 122.1(2)
C18 C17 P1 . . 118.0(2)
C19 C18 C17 . . 120.3(3)
C19 C18 H18 . . 119.8
C17 C18 H18 . . 119.8
C20 C19 C18 . . 119.5(3)
C20 C19 H19 . . 120.2
C18 C19 H19 . . 120.2
C21 C20 C19 . . 120.7(3)
C21 C20 H20 . . 119.6
C19 C20 H20 . . 119.6
C20 C21 C22 . . 120.1(3)
C20 C21 H21 . . 119.9
C22 C21 H21 . . 119.9
C17 C22 C21 . . 119.5(3)
C17 C22 H22 . . 120.2
C21 C22 H22 . . 120.2

loop_
_geom_bond_atom_site_label_1
_geom_bond_atom_site_label_2
_geom_bond_site_symmetry_2
_geom_bond_distance
Br1 Fe1 . 2.477(4)
Fe1 N3 . 1.941(2)
Fe1 N3 5_765 1.941(2)
Fe1 N1 . 1.943(2)
Fe1 N1 5_765 1.943(2)
Fe1 Cl1 . 2.274(11)
Fe1 Cl1 5_765 2.274(11)
Fe1 Br1 5_765 2.477(4)
P1 C17 . 1.793(3)
P1 C17 8_757 1.793(3)
P1 C17 7_577 1.793(3)
P1 C17 2_665 1.793(3)
N1 C1 . 1.368(3)
N1 C10 5_765 1.370(3)
N2 C1 . 1.324(3)
N2 C2 . 1.326(3)
N3 C2 . 1.364(3)
N3 C9 . 1.370(3)
N4 C10 . 1.322(3)
N4 C9 . 1.325(3)
C1 C16 5_765 1.462(3)
C2 C3 . 1.462(3)
C3 C4 . 1.386(3)
C3 C8 . 1.394(3)
C4 C5 . 1.384(4)
C4 H4 . 0.93
C5 C6 . 1.393(4)
C5 H5 . 0.93
C6 C7 . 1.382(4)
C6 H6 . 0.93
C7 C8 . 1.383(4)
C7 H7 . 0.93
C8 C9 . 1.459(3)
C10 N1 5_765 1.370(3)
C10 C11 . 1.464(3)
C11 C12 . 1.383(4)
C11 C16 . 1.390(3)
C12 C13 . 1.385(4)
C12 H12 . 0.93
C13 C14 . 1.387(4)
C13 H13 . 0.93
C14 C15 . 1.387(4)
C14 H14 . 0.93
C15 C16 . 1.383(3)
C15 H15 . 0.93
C16 C1 5_765 1.462(3)
C17 C22 . 1.380(4)
C17 C18 . 1.395(4)
C18 C19 . 1.382(4)
C18 H18 . 0.93
C19 C20 . 1.377(5)
C19 H19 . 0.93
C20 C21 . 1.373(5)
C20 H20 . 0.93
C21 C22 . 1.394(4)
C21 H21 . 0.93
C22 H22 . 0.93
